data_7238057
loop_
_publ_author_name
'Muthukumar, Venkatesan'
'Munusamy, Sathishkumar'
'Thirumoorthy, Krishnan'
'Sawminathan, Sathish'
'KulathuIyer, Sathiyanarayanan'

_publ_section_title
;
 Fused pyrazole-phenanthridine based dyads: synthesis, photo-physical and
 theoretical studies, and live cell pH imaging
;
_journal_issue 66
_journal_name_full 'RSC Advances'
_journal_page_first 38687
_journal_paper_doi 10.1039/C9RA07860F
_journal_volume 9
_journal_year 2019
_chemical_formula_sum 'C36 H28 N3'
_chemical_formula_weight 502.61
_space_group_crystal_system monoclinic
_space_group_IT_number 14
_space_group_name_Hall '-P 2yn'
_space_group_name_H-M_alt 'P 1 21/n 1'
_atom_sites_solution_hydrogens geom
_audit_creation_method SHELXL-2014/7
_audit_update_record
;
2017-07-12 deposited with the CCDC.	2019-11-14 downloaded from the CCDC.
;
_cell_angle_alpha 90
_cell_angle_beta 91.140(2)
_cell_angle_gamma 90
_cell_formula_units_Z 4
_cell_length_a 14.0942(10)
_cell_length_b 11.0705(8)
_cell_length_c 17.4490(12)
_cell_measurement_reflns_used 9983
_cell_measurement_temperature 296(2)
_cell_measurement_theta_max 29.2
_cell_measurement_theta_min 2.18
_cell_volume 2722.0(3)
_computing_cell_refinement 'APEXII/SAINT (Bruker, 2012)'
_computing_data_collection 'APEXII (Bruker, 2012)'
_computing_data_reduction 'SAINT/XPREP (Bruker, 2012)'
_computing_molecular_graphics 'ORTEP3 (Farrugia, 1997) '
_computing_publication_material 'SHELXL-2014/7 (Sheldrick, 2014)'
_computing_structure_refinement 'SHELXL-2014/7 (Sheldrick, 2014)'
_computing_structure_solution 'SHELXL-2014/7 (Sheldrick, 2014)'
_diffrn_ambient_temperature 296(2)
_diffrn_measured_fraction_theta_full 1.000
_diffrn_measured_fraction_theta_max 0.901
_diffrn_measurement_device_type 'Bruker kappa apex2 CCD Diffractometer'
_diffrn_measurement_method '\w and \f scan'
_diffrn_radiation_type MoK\a
_diffrn_radiation_wavelength 0.71073
_diffrn_reflns_av_R_equivalents 0.0352
_diffrn_reflns_av_unetI/netI 0.0357
_diffrn_reflns_Laue_measured_fraction_full 1.000
_diffrn_reflns_Laue_measured_fraction_max 0.901
_diffrn_reflns_limit_h_max 18
_diffrn_reflns_limit_h_min -19
_diffrn_reflns_limit_k_max 14
_diffrn_reflns_limit_k_min -14
_diffrn_reflns_limit_l_max 23
_diffrn_reflns_limit_l_min -23
_diffrn_reflns_number 46572
_diffrn_reflns_point_group_measured_fraction_full 1.000
_diffrn_reflns_point_group_measured_fraction_max 0.901
_diffrn_reflns_theta_full 25.242
_diffrn_reflns_theta_max 29.932
_diffrn_reflns_theta_min 1.840
_exptl_absorpt_coefficient_mu 0.072
_exptl_absorpt_correction_T_max 0.9702
_exptl_absorpt_correction_T_min 0.9012
_exptl_absorpt_correction_type multi-scan
_exptl_absorpt_process_details 'SADABS (Bruker, 2012)'
_exptl_crystal_colour pale-brown
_exptl_crystal_density_diffrn 1.226
_exptl_crystal_description block
_exptl_crystal_F_000 1060
_exptl_crystal_size_max 0.300
_exptl_crystal_size_mid 0.300
_exptl_crystal_size_min 0.250
_refine_diff_density_max 0.232
_refine_diff_density_min -0.485
_refine_diff_density_rms 0.054
_refine_ls_extinction_method none
_refine_ls_goodness_of_fit_ref 1.052
_refine_ls_hydrogen_treatment constr
_refine_ls_matrix_type full
_refine_ls_number_parameters 352
_refine_ls_number_reflns 7115
_refine_ls_number_restraints 0
_refine_ls_restrained_S_all 1.052
_refine_ls_R_factor_all 0.1315
_refine_ls_R_factor_gt 0.0650
_refine_ls_shift/su_max 0.000
_refine_ls_shift/su_mean 0.000
_refine_ls_structure_factor_coef Fsqd
_refine_ls_weighting_details 'w=1/[\s^2^(Fo^2^)+(0.0612P)^2^+2.3075P] where P=(Fo^2^+2Fc^2^)/3'
_refine_ls_weighting_scheme calc
_refine_ls_wR_factor_gt 0.1450
_refine_ls_wR_factor_ref 0.1975
_reflns_Friedel_coverage 0.000
_reflns_number_gt 4096
_reflns_number_total 7115
_reflns_threshold_expression 'I > 2\s(I)'
_cod_data_source_file c9ra07860f2.cif
_cod_data_source_block shelx_CCDC1
_cod_original_sg_symbol_H-M 'P 21/n'
_cod_database_code 7238057
_shelx_shelxl_version_number 2014/7
_shelx_space_group_comment
;
The symmetry employed for this shelxl refinement is uniquely defined
by the following loop, which should always be used as a source of
symmetry information in preference to the above space-group names.
They are only intended as comments.
;
_shelx_estimated_absorpt_t_min 0.979
_shelx_estimated_absorpt_t_max 0.982

loop_
_space_group_symop_operation_xyz
'x, y, z'
'-x+1/2, y+1/2, -z+1/2'
'-x, -y, -z'
'x-1/2, -y-1/2, z-1/2'

loop_
_atom_site_label
_atom_site_type_symbol
_atom_site_fract_x
_atom_site_fract_y
_atom_site_fract_z
_atom_site_U_iso_or_equiv
_atom_site_adp_type
_atom_site_occupancy
_atom_site_site_symmetry_order
_atom_site_calc_flag
_atom_site_refinement_flags_posn
_atom_site_refinement_flags_adp
C1 C 0.29544(15) 0.1367(2) -0.02006(12) 0.0383(5) Uani 1 1 d . .
C2 C 0.36342(18) 0.2210(2) -0.05830(14) 0.0484(6) Uani 1 1 d . .
H2A H 0.3647 0.2977 -0.0315 0.058 Uiso 1 1 calc R U
H2B H 0.3422 0.2356 -0.1107 0.058 Uiso 1 1 calc R U
C3 C 0.46184(18) 0.1675(2) -0.05809(15) 0.0523(6) Uani 1 1 d . .
H3A H 0.5039 0.2197 -0.0864 0.063 Uiso 1 1 calc R U
H3B H 0.4861 0.1617 -0.0058 0.063 Uiso 1 1 calc R U
C4 C 0.45969(18) 0.0443(2) -0.09398(13) 0.0483(6) Uani 1 1 d . .
C5 C 0.5332(2) 0.0022(3) -0.13865(16) 0.0634(8) Uani 1 1 d . .
H5 H 0.5867 0.0500 -0.1450 0.076 Uiso 1 1 calc R U
C6 C 0.5280(2) -0.1093(3) -0.17365(18) 0.0768(9) Uani 1 1 d . .
H6 H 0.5791 -0.1379 -0.2013 0.092 Uiso 1 1 calc R U
C7 C 0.4478(2) -0.1779(3) -0.16768(17) 0.0712(9) Uani 1 1 d . .
H7 H 0.4433 -0.2515 -0.1932 0.085 Uiso 1 1 calc R U
C8 C 0.3737(2) -0.1382(3) -0.12381(14) 0.0558(7) Uani 1 1 d . .
H8 H 0.3189 -0.1846 -0.1211 0.067 Uiso 1 1 calc R U
C9 C 0.37960(17) -0.0297(2) -0.08361(12) 0.0436(5) Uani 1 1 d . .
C10 C 0.30521(15) 0.0121(2) -0.03106(12) 0.0370(5) Uani 1 1 d . .
C11 C 0.24497(15) -0.0636(2) 0.01020(12) 0.0381(5) Uani 1 1 d . .
C12 C 0.25874(18) -0.1993(2) 0.01530(15) 0.0491(6) Uani 1 1 d . .
H12A H 0.3250 -0.2187 0.0078 0.059 Uiso 1 1 calc R U
H12B H 0.2216 -0.2385 -0.0249 0.059 Uiso 1 1 calc R U
C13 C 0.22838(19) -0.2460(2) 0.09286(16) 0.0562(7) Uani 1 1 d . .
H13A H 0.2354 -0.3332 0.0948 0.067 Uiso 1 1 calc R U
H13B H 0.2681 -0.2111 0.1331 0.067 Uiso 1 1 calc R U
C14 C 0.12693(18) -0.2124(2) 0.10473(13) 0.0493(6) Uani 1 1 d . .
C15 C 0.0600(2) -0.2929(3) 0.13148(15) 0.0614(7) Uani 1 1 d . .
H15 H 0.0785 -0.3711 0.1444 0.074 Uiso 1 1 calc R U
C16 C -0.0331(2) -0.2595(3) 0.13921(16) 0.0657(8) Uani 1 1 d . .
H16 H -0.0768 -0.3143 0.1581 0.079 Uiso 1 1 calc R U
C17 C -0.06151(19) -0.1449(3) 0.11902(14) 0.0584(7) Uani 1 1 d . .
H17 H -0.1247 -0.1225 0.1238 0.070 Uiso 1 1 calc R U
C18 C 0.00391(17) -0.0624(3) 0.09145(13) 0.0485(6) Uani 1 1 d . .
H18 H -0.0159 0.0145 0.0769 0.058 Uiso 1 1 calc R U
C19 C 0.09925(16) -0.0947(2) 0.08556(12) 0.0412(5) Uani 1 1 d . .
C20 C 0.17162(15) -0.0125(2) 0.05280(12) 0.0373(5) Uani 1 1 d . .
C21 C 0.16944(15) 0.1137(2) 0.06078(12) 0.0382(5) Uani 1 1 d . .
C22 C 0.10150(16) 0.1775(2) 0.10977(13) 0.0420(5) Uani 1 1 d . .
C23 C 0.03890(17) 0.2635(2) 0.08508(13) 0.0475(6) Uani 1 1 d . .
H23 H 0.0341 0.2948 0.0357 0.057 Uiso 1 1 calc R U
C24 C -0.09691(18) 0.3705(2) 0.14552(14) 0.0489(6) Uani 1 1 d . .
C25 C -0.1214(2) 0.4392(2) 0.08257(17) 0.0574(7) Uani 1 1 d . .
H25 H -0.0826 0.4403 0.0401 0.069 Uiso 1 1 calc R U
C26 C -0.2036(2) 0.5065(3) 0.0827(2) 0.0718(9) Uani 1 1 d . .
H26 H -0.2203 0.5524 0.0398 0.086 Uiso 1 1 calc R U
C27 C -0.2605(2) 0.5066(3) 0.1447(2) 0.0823(10) Uani 1 1 d . .
H27 H -0.3165 0.5513 0.1440 0.099 Uiso 1 1 calc R U
C28 C -0.2352(3) 0.4414(4) 0.2073(2) 0.1045(14) Uani 1 1 d . .
H28 H -0.2733 0.4427 0.2502 0.125 Uiso 1 1 calc R U
C29 C -0.1528(2) 0.3722(4) 0.20831(19) 0.0895(12) Uani 1 1 d . .
H29 H -0.1360 0.3274 0.2516 0.107 Uiso 1 1 calc R U
C30 C 0.08165(16) 0.1616(2) 0.18872(13) 0.0428(5) Uani 1 1 d . .
C31 C 0.12460(18) 0.0779(2) 0.24496(13) 0.0457(6) Uani 1 1 d . .
C32 C 0.0720(2) 0.0341(3) 0.30483(17) 0.0703(8) Uani 1 1 d . .
H32 H 0.0097 0.0597 0.3105 0.084 Uiso 1 1 calc R U
C33 C 0.1114(3) -0.0477(3) 0.3565(2) 0.0871(11) Uani 1 1 d . .
H33 H 0.0755 -0.0760 0.3968 0.105 Uiso 1 1 calc R U
C34 C 0.2027(3) -0.0871(3) 0.34866(19) 0.0758(9) Uani 1 1 d . .
H34 H 0.2285 -0.1431 0.3829 0.091 Uiso 1 1 calc R U
C35 C 0.2552(2) -0.0434(3) 0.29027(17) 0.0667(8) Uani 1 1 d . .
H35 H 0.3175 -0.0692 0.2850 0.080 Uiso 1 1 calc R U
C36 C 0.21712(19) 0.0388(3) 0.23858(14) 0.0542(6) Uani 1 1 d . .
H36 H 0.2542 0.0681 0.1992 0.065 Uiso 1 1 calc R U
N1 N 0.23144(13) 0.18671(17) 0.02545(10) 0.0395(4) Uani 1 1 d . .
N2 N -0.01511(15) 0.29533(19) 0.14500(11) 0.0486(5) Uani 1 1 d . .
N3 N 0.01076(15) 0.23259(19) 0.20880(11) 0.0494(5) Uani 1 1 d . .
H3 H -0.0139 0.2379 0.2534 0.059 Uiso 1 1 calc R U

loop_
_atom_site_aniso_label
_atom_site_aniso_U_11
_atom_site_aniso_U_22
_atom_site_aniso_U_33
_atom_site_aniso_U_23
_atom_site_aniso_U_13
_atom_site_aniso_U_12
C1 0.0383(12) 0.0422(12) 0.0343(10) 0.0015(9) -0.0019(9) 0.0005(10)
C2 0.0569(15) 0.0440(13) 0.0443(13) 0.0057(10) 0.0046(11) 0.0011(11)
C3 0.0466(14) 0.0570(16) 0.0533(14) 0.0075(12) 0.0051(11) -0.0060(12)
C4 0.0471(14) 0.0577(15) 0.0403(12) 0.0051(11) 0.0053(10) 0.0025(12)
C5 0.0538(16) 0.080(2) 0.0572(16) -0.0008(15) 0.0153(13) -0.0008(15)
C6 0.069(2) 0.099(3) 0.0641(19) -0.0182(18) 0.0225(15) 0.0090(19)
C7 0.077(2) 0.079(2) 0.0575(17) -0.0245(15) 0.0132(15) 0.0056(17)
C8 0.0590(16) 0.0631(17) 0.0457(13) -0.0104(12) 0.0050(12) -0.0007(13)
C9 0.0460(13) 0.0505(14) 0.0342(11) -0.0009(10) 0.0016(9) 0.0037(11)
C10 0.0356(11) 0.0417(12) 0.0336(10) -0.0008(9) -0.0008(8) 0.0034(9)
C11 0.0394(12) 0.0389(12) 0.0360(11) -0.0036(9) -0.0023(9) 0.0012(10)
C12 0.0514(14) 0.0397(13) 0.0564(14) -0.0008(11) 0.0055(11) 0.0014(11)
C13 0.0629(17) 0.0435(14) 0.0620(16) 0.0091(12) 0.0012(13) 0.0047(12)
C14 0.0568(15) 0.0515(14) 0.0397(12) 0.0033(11) 0.0001(11) -0.0075(12)
C15 0.076(2) 0.0577(17) 0.0502(15) 0.0079(12) 0.0047(13) -0.0137(15)
C16 0.071(2) 0.078(2) 0.0493(15) 0.0045(14) 0.0087(13) -0.0292(17)
C17 0.0474(15) 0.084(2) 0.0434(13) -0.0060(13) 0.0025(11) -0.0133(14)
C18 0.0483(14) 0.0619(16) 0.0351(11) -0.0027(11) -0.0016(10) -0.0049(12)
C19 0.0441(13) 0.0474(13) 0.0320(10) -0.0001(9) 0.0004(9) -0.0007(10)
C20 0.0357(11) 0.0429(12) 0.0334(10) -0.0006(9) -0.0012(9) 0.0013(9)
C21 0.0374(12) 0.0452(12) 0.0318(10) -0.0021(9) -0.0032(8) 0.0038(10)
C22 0.0416(12) 0.0452(13) 0.0390(11) -0.0036(10) -0.0015(9) 0.0038(10)
C23 0.0525(14) 0.0519(14) 0.0381(12) 0.0005(10) 0.0011(10) 0.0074(12)
C24 0.0485(14) 0.0471(14) 0.0508(14) -0.0070(11) -0.0043(11) 0.0115(11)
C25 0.0599(16) 0.0471(14) 0.0652(17) 0.0042(13) 0.0055(13) 0.0109(13)
C26 0.070(2) 0.0557(17) 0.089(2) 0.0133(16) -0.0025(17) 0.0190(15)
C27 0.066(2) 0.075(2) 0.106(3) 0.013(2) 0.0112(19) 0.0288(17)
C28 0.092(3) 0.130(3) 0.092(3) 0.023(2) 0.033(2) 0.057(3)
C29 0.090(2) 0.118(3) 0.0606(19) 0.0168(19) 0.0188(17) 0.054(2)
C30 0.0420(12) 0.0466(13) 0.0398(11) -0.0015(10) -0.0017(9) 0.0061(10)
C31 0.0519(14) 0.0464(13) 0.0386(12) -0.0009(10) -0.0053(10) 0.0056(11)
C32 0.0612(18) 0.084(2) 0.0655(18) 0.0224(16) 0.0070(14) 0.0066(16)
C33 0.091(3) 0.093(3) 0.077(2) 0.040(2) 0.0037(19) -0.006(2)
C34 0.094(3) 0.0617(19) 0.071(2) 0.0173(16) -0.0223(18) 0.0071(18)
C35 0.0686(19) 0.0711(19) 0.0597(17) -0.0024(15) -0.0165(15) 0.0235(16)
C36 0.0563(16) 0.0647(17) 0.0413(13) 0.0006(12) -0.0049(11) 0.0118(13)
N1 0.0411(10) 0.0404(10) 0.0370(9) -0.0006(8) -0.0016(8) 0.0033(8)
N2 0.0539(12) 0.0522(12) 0.0396(10) -0.0016(9) -0.0007(9) 0.0148(10)
N3 0.0553(13) 0.0574(13) 0.0357(10) 0.0001(9) 0.0026(9) 0.0114(10)

loop_
_atom_type_symbol
_atom_type_description
_atom_type_scat_dispersion_real
_atom_type_scat_dispersion_imag
_atom_type_scat_source
C C 0.0033 0.0016 'International Tables Vol C Tables 4.2.6.8 and 6.1.1.4'
H H 0.0000 0.0000 'International Tables Vol C Tables 4.2.6.8 and 6.1.1.4'
N N 0.0061 0.0033 'International Tables Vol C Tables 4.2.6.8 and 6.1.1.4'

loop_
_geom_angle_atom_site_label_1
_geom_angle_atom_site_label_2
_geom_angle_atom_site_label_3
_geom_angle
N1 C1 C10 124.1(2)
N1 C1 C2 116.9(2)
C10 C1 C2 119.0(2)
C1 C2 C3 110.5(2)
C1 C2 H2A 109.6
C3 C2 H2A 109.6
C1 C2 H2B 109.6
C3 C2 H2B 109.6
H2A C2 H2B 108.1
C4 C3 C2 110.2(2)
C4 C3 H3A 109.6
C2 C3 H3A 109.6
C4 C3 H3B 109.6
C2 C3 H3B 109.6
H3A C3 H3B 108.1
C5 C4 C9 119.0(2)
C5 C4 C3 122.0(2)
C9 C4 C3 119.0(2)
C6 C5 C4 121.0(3)
C6 C5 H5 119.5
C4 C5 H5 119.5
C7 C6 C5 120.0(3)
C7 C6 H6 120.0
C5 C6 H6 120.0
C6 C7 C8 120.1(3)
C6 C7 H7 119.9
C8 C7 H7 119.9
C7 C8 C9 121.1(3)
C7 C8 H8 119.5
C9 C8 H8 119.5
C8 C9 C4 118.5(2)
C8 C9 C10 123.1(2)
C4 C9 C10 118.4(2)
C1 C10 C11 117.1(2)
C1 C10 C9 117.8(2)
C11 C10 C9 125.1(2)
C10 C11 C20 119.4(2)
C10 C11 C12 122.9(2)
C20 C11 C12 117.6(2)
C11 C12 C13 110.6(2)
C11 C12 H12A 109.5
C13 C12 H12A 109.5
C11 C12 H12B 109.5
C13 C12 H12B 109.5
H12A C12 H12B 108.1
C14 C13 C12 109.0(2)
C14 C13 H13A 109.9
C12 C13 H13A 109.9
C14 C13 H13B 109.9
C12 C13 H13B 109.9
H13A C13 H13B 108.3
C15 C14 C19 119.4(3)
C15 C14 C13 123.0(2)
C19 C14 C13 117.5(2)
C16 C15 C14 121.2(3)
C16 C15 H15 119.4
C14 C15 H15 119.4
C15 C16 C17 119.9(3)
C15 C16 H16 120.1
C17 C16 H16 120.1
C16 C17 C18 120.2(3)
C16 C17 H17 119.9
C18 C17 H17 119.9
C17 C18 C19 120.2(3)
C17 C18 H18 119.9
C19 C18 H18 119.9
C18 C19 C14 119.0(2)
C18 C19 C20 122.6(2)
C14 C19 C20 118.1(2)
C21 C20 C11 118.1(2)
C21 C20 C19 123.6(2)
C11 C20 C19 118.3(2)
N1 C21 C20 122.4(2)
N1 C21 C22 114.3(2)
C20 C21 C22 123.3(2)
C23 C22 C30 104.7(2)
C23 C22 C21 125.1(2)
C30 C22 C21 130.1(2)
N2 C23 C22 108.0(2)
N2 C23 H23 126.0
C22 C23 H23 126.0
C29 C24 C25 119.7(2)
C29 C24 N2 119.7(2)
C25 C24 N2 120.6(2)
C24 C25 C26 119.8(3)
C24 C25 H25 120.1
C26 C25 H25 120.1
C27 C26 C25 120.7(3)
C27 C26 H26 119.6
C25 C26 H26 119.6
C28 C27 C26 119.4(3)
C28 C27 H27 120.3
C26 C27 H27 120.3
C27 C28 C29 120.8(3)
C27 C28 H28 119.6
C29 C28 H28 119.6
C24 C29 C28 119.6(3)
C24 C29 H29 120.2
C28 C29 H29 120.2
N3 C30 C22 110.3(2)
N3 C30 C31 120.0(2)
C22 C30 C31 129.6(2)
C36 C31 C32 118.3(2)
C36 C31 C30 121.4(2)
C32 C31 C30 120.4(2)
C31 C32 C33 120.4(3)
C31 C32 H32 119.8
C33 C32 H32 119.8
C34 C33 C32 120.6(3)
C34 C33 H33 119.7
C32 C33 H33 119.7
C35 C34 C33 119.2(3)
C35 C34 H34 120.4
C33 C34 H34 120.4
C34 C35 C36 120.9(3)
C34 C35 H35 119.6
C36 C35 H35 119.6
C31 C36 C35 120.6(3)
C31 C36 H36 119.7
C35 C36 H36 119.7
C1 N1 C21 118.39(19)
C23 N2 N3 110.78(19)
C23 N2 C24 128.8(2)
N3 N2 C24 119.9(2)
C30 N3 N2 106.19(19)
C30 N3 H3 126.9
N2 N3 H3 126.9

loop_
_geom_bond_atom_site_label_1
_geom_bond_atom_site_label_2
_geom_bond_distance
C1 N1 1.334(3)
C1 C10 1.400(3)
C1 C2 1.503(3)
C2 C3 1.508(3)
C2 H2A 0.9700
C2 H2B 0.9700
C3 C4 1.501(4)
C3 H3A 0.9700
C3 H3B 0.9700
C4 C5 1.389(4)
C4 C9 1.409(3)
C5 C6 1.378(4)
C5 H5 0.9300
C6 C7 1.368(4)
C6 H6 0.9300
C7 C8 1.380(4)
C7 H7 0.9300
C8 C9 1.392(3)
C8 H8 0.9300
C9 C10 1.481(3)
C10 C11 1.402(3)
C11 C20 1.404(3)
C11 C12 1.517(3)
C12 C13 1.519(4)
C12 H12A 0.9700
C12 H12B 0.9700
C13 C14 1.496(4)
C13 H13A 0.9700
C13 H13B 0.9700
C14 C15 1.386(4)
C14 C19 1.398(3)
C15 C16 1.372(4)
C15 H15 0.9300
C16 C17 1.374(4)
C16 H16 0.9300
C17 C18 1.390(4)
C17 H17 0.9300
C18 C19 1.396(3)
C18 H18 0.9300
C19 C20 1.490(3)
C20 C21 1.404(3)
C21 N1 1.349(3)
C21 C22 1.476(3)
C22 C23 1.362(3)
C22 C30 1.422(3)
C23 N2 1.352(3)
C23 H23 0.9300
C24 C29 1.362(4)
C24 C25 1.375(4)
C24 N2 1.422(3)
C25 C26 1.376(4)
C25 H25 0.9300
C26 C27 1.361(5)
C26 H26 0.9300
C27 C28 1.352(5)
C27 H27 0.9300
C28 C29 1.391(4)
C28 H28 0.9300
C29 H29 0.9300
C30 N3 1.324(3)
C30 C31 1.471(3)
C31 C36 1.380(3)
C31 C32 1.381(4)
C32 C33 1.386(4)
C32 H32 0.9300
C33 C34 1.368(5)
C33 H33 0.9300
C34 C35 1.360(4)
C34 H34 0.9300
C35 C36 1.382(4)
C35 H35 0.9300
C36 H36 0.9300
N2 N3 1.356(3)
N3 H3 0.8600

loop_
_geom_torsion_atom_site_label_1
_geom_torsion_atom_site_label_2
_geom_torsion_atom_site_label_3
_geom_torsion_atom_site_label_4
_geom_torsion
N1 C1 C2 C3 139.6(2)
C10 C1 C2 C3 -37.6(3)
C1 C2 C3 C4 54.8(3)
C2 C3 C4 C5 144.0(2)
C2 C3 C4 C9 -34.4(3)
C9 C4 C5 C6 1.1(4)
C3 C4 C5 C6 -177.3(3)
C4 C5 C6 C7 3.1(5)
C5 C6 C7 C8 -2.9(5)
C6 C7 C8 C9 -1.5(5)
C7 C8 C9 C4 5.6(4)
C7 C8 C9 C10 -175.1(3)
C5 C4 C9 C8 -5.3(4)
C3 C4 C9 C8 173.1(2)
C5 C4 C9 C10 175.3(2)
C3 C4 C9 C10 -6.2(3)
N1 C1 C10 C11 -1.6(3)
C2 C1 C10 C11 175.31(19)
N1 C1 C10 C9 179.88(19)
C2 C1 C10 C9 -3.2(3)
C8 C9 C10 C1 -152.8(2)
C4 C9 C10 C1 26.5(3)
C8 C9 C10 C11 28.8(3)
C4 C9 C10 C11 -151.8(2)
C1 C10 C11 C20 7.3(3)
C9 C10 C11 C20 -174.3(2)
C1 C10 C11 C12 -168.7(2)
C9 C10 C11 C12 9.6(3)
C10 C11 C12 C13 146.4(2)
C20 C11 C12 C13 -29.7(3)
C11 C12 C13 C14 57.6(3)
C12 C13 C14 C15 133.7(3)
C12 C13 C14 C19 -44.4(3)
C19 C14 C15 C16 0.3(4)
C13 C14 C15 C16 -177.9(3)
C14 C15 C16 C17 1.1(4)
C15 C16 C17 C18 -0.6(4)
C16 C17 C18 C19 -1.3(4)
C17 C18 C19 C14 2.6(3)
C17 C18 C19 C20 176.8(2)
C15 C14 C19 C18 -2.1(3)
C13 C14 C19 C18 176.1(2)
C15 C14 C19 C20 -176.6(2)
C13 C14 C19 C20 1.6(3)
C10 C11 C20 C21 -8.5(3)
C12 C11 C20 C21 167.8(2)
C10 C11 C20 C19 170.17(19)
C12 C11 C20 C19 -13.5(3)
C18 C19 C20 C21 33.7(3)
C14 C19 C20 C21 -152.0(2)
C18 C19 C20 C11 -144.8(2)
C14 C19 C20 C11 29.4(3)
C11 C20 C21 N1 4.0(3)
C19 C20 C21 N1 -174.58(19)
C11 C20 C21 C22 -174.24(19)
C19 C20 C21 C22 7.2(3)
N1 C21 C22 C23 59.5(3)
C20 C21 C22 C23 -122.1(3)
N1 C21 C22 C30 -124.4(3)
C20 C21 C22 C30 54.0(4)
C30 C22 C23 N2 -0.7(3)
C21 C22 C23 N2 176.2(2)
C29 C24 C25 C26 -1.9(5)
N2 C24 C25 C26 176.6(3)
C24 C25 C26 C27 0.6(5)
C25 C26 C27 C28 1.0(6)
C26 C27 C28 C29 -1.4(7)
C25 C24 C29 C28 1.5(6)
N2 C24 C29 C28 -177.0(3)
C27 C28 C29 C24 0.2(7)
C23 C22 C30 N3 0.9(3)
C21 C22 C30 N3 -175.8(2)
C23 C22 C30 C31 177.9(2)
C21 C22 C30 C31 1.3(4)
N3 C30 C31 C36 -154.3(2)
C22 C30 C31 C36 28.9(4)
N3 C30 C31 C32 27.3(4)
C22 C30 C31 C32 -149.6(3)
C36 C31 C32 C33 -0.6(5)
C30 C31 C32 C33 178.0(3)
C31 C32 C33 C34 -0.5(6)
C32 C33 C34 C35 1.2(6)
C33 C34 C35 C36 -0.7(5)
C32 C31 C36 C35 1.0(4)
C30 C31 C36 C35 -177.5(2)
C34 C35 C36 C31 -0.4(4)
C10 C1 N1 C21 -2.9(3)
C2 C1 N1 C21 -179.89(19)
C20 C21 N1 C1 1.6(3)
C22 C21 N1 C1 -179.95(18)
C22 C23 N2 N3 0.3(3)
C22 C23 N2 C24 -171.8(2)
C29 C24 N2 C23 166.6(3)
C25 C24 N2 C23 -11.9(4)
C29 C24 N2 N3 -4.8(4)
C25 C24 N2 N3 176.8(2)
C22 C30 N3 N2 -0.7(3)
C31 C30 N3 N2 -178.1(2)
C23 N2 N3 C30 0.3(3)
C24 N2 N3 C30 173.1(2)
